data_2018316
loop_
_publ_author_name
'Gotoh, Kazuma'
'Ishida, Hiroyuki'

_publ_section_title
;
 Hydrogen-bonded structures of the 1:1 and 1:2 compounds of chloranilic
 acid with pyrrolidin-2-one and piperidin-2-one
;
_journal_coeditor_code FG3233
_journal_issue 12
_journal_name_full 'Acta Crystallographica Section C'
_journal_page_first o500
_journal_page_last o504
_journal_paper_doi 10.1107/S0108270111048165
_journal_volume 67
_journal_year 2011
_chemical_formula_iupac 'C6 H2 Cl2 O4 , C5 H9 N O'
_chemical_formula_moiety 'C6 H2 Cl2 O4, C5 H9 N O'
_chemical_formula_sum 'C11 H11 Cl2 N O5'
_chemical_formula_weight 308.12
_chemical_name_common
;
chloranilic acid--piperidin-2-one (1/1)
;
_chemical_name_systematic
;
2,5-dichloro-3,6-dihydroxycyclohexa-2,5-diene-1,4-dione--piperidin-2-one (1/1)
;
_space_group_IT_number 14
_symmetry_cell_setting monoclinic
_symmetry_space_group_name_Hall '-P 2ybc'
_symmetry_space_group_name_H-M 'P 1 21/c 1'
_atom_sites_solution_hydrogens geom
_atom_sites_solution_primary direct
_atom_sites_solution_secondary difmap
_cell_angle_alpha 90.0000
_cell_angle_beta 115.1397(7)
_cell_angle_gamma 90.0000
_cell_formula_units_Z 4
_cell_length_a 9.41079(17)
_cell_length_b 8.0690(4)
_cell_length_c 18.1026(3)
_cell_measurement_reflns_used 20671
_cell_measurement_temperature 180.0(10)
_cell_measurement_theta_max 30.1
_cell_measurement_theta_min 3.1
_cell_volume 1244.42(7)
_computing_cell_refinement 'PROCESS-AUTO (Rigaku/MSC, 2004)'
_computing_data_collection 'PROCESS-AUTO (Rigaku/MSC, 2004)'
_computing_data_reduction 'CrystalStructure (Rigaku/MSC, 2004)'
_computing_molecular_graphics 'ORTEP-3 (Farrugia, 1997)'
_computing_publication_material
;
CrystalStructure (Rigaku/MSC, 2004) and PLATON (Spek, 2009)
;
_computing_structure_refinement 'SHELXL97 (Sheldrick, 2008)'
_computing_structure_solution 'SHELXS97 (Sheldrick, 2008)'
_diffrn_ambient_temperature 180.0(10)
_diffrn_detector_area_resol_mean 10.00
_diffrn_measured_fraction_theta_full 0.998
_diffrn_measured_fraction_theta_max 0.995
_diffrn_measurement_device_type 'Rigaku R-AXIS RAPID II'
_diffrn_measurement_method \w
_diffrn_radiation_type 'Mo K\a'
_diffrn_radiation_wavelength 0.71075
_diffrn_reflns_av_R_equivalents 0.0184
_diffrn_reflns_av_sigmaI/netI 0.0108
_diffrn_reflns_limit_h_max 13
_diffrn_reflns_limit_h_min -13
_diffrn_reflns_limit_k_max 11
_diffrn_reflns_limit_k_min -11
_diffrn_reflns_limit_l_max 23
_diffrn_reflns_limit_l_min -25
_diffrn_reflns_number 22572
_diffrn_reflns_theta_full 25.00
_diffrn_reflns_theta_max 30.03
_exptl_absorpt_coefficient_mu 0.536
_exptl_absorpt_correction_T_max 0.870
_exptl_absorpt_correction_T_min 0.793
_exptl_absorpt_correction_type numerical
_exptl_absorpt_process_details '(<i>NUMABS</i>; Higashi, 1999)'
_exptl_crystal_colour brown
_exptl_crystal_density_diffrn 1.644
_exptl_crystal_density_method 'not measured'
_exptl_crystal_description block
_exptl_crystal_F_000 632.00
_exptl_crystal_size_max 0.43
_exptl_crystal_size_mid 0.36
_exptl_crystal_size_min 0.26
_refine_diff_density_max 0.481
_refine_diff_density_min -0.295
_refine_ls_extinction_method none
_refine_ls_goodness_of_fit_ref 1.061
_refine_ls_hydrogen_treatment mixed
_refine_ls_matrix_type full
_refine_ls_number_parameters 184
_refine_ls_number_reflns 3626
_refine_ls_number_restraints 0
_refine_ls_restrained_S_all 1.061
_refine_ls_R_factor_all 0.0302
_refine_ls_R_factor_gt 0.0290
_refine_ls_shift/su_max 0.001
_refine_ls_shift/su_mean 0.000
_refine_ls_structure_factor_coef Fsqd
_refine_ls_weighting_details 'calc w = 1/[\s^2^(Fo^2^)+(0.0504P)^2^+0.3081P] where P=(Fo^2^+2Fc^2^)/3'
_refine_ls_weighting_scheme calc
_refine_ls_wR_factor_gt 0.0820
_refine_ls_wR_factor_ref 0.0830
_reflns_number_gt 3461
_reflns_number_total 3626
_reflns_threshold_expression I>2\s(I)
_cod_data_source_file fg3233.cif
_cod_data_source_block III
_cod_original_sg_symbol_H-M 'P 21/c'
_cod_original_formula_sum 'C11 H11 Cl2 N O5 '
_cod_database_code 2018316
_cod_database_fobs_code 2018316

loop_
_symmetry_equiv_pos_site_id
_symmetry_equiv_pos_as_xyz
1 +x,+y,+z
2 -x,1/2+y,1/2-z
3 -x,-y,-z
4 +x,1/2-y,1/2+z

loop_
_atom_site_type_symbol
_atom_site_label
_atom_site_fract_x
_atom_site_fract_y
_atom_site_fract_z
_atom_site_U_iso_or_equiv
_atom_site_adp_type
_atom_site_calc_flag
_atom_site_refinement_flags
_atom_site_occupancy
_atom_site_symmetry_multiplicity
Cl Cl1 -0.30305(3) -0.02569(4) 0.031690(16) 0.03449(9) Uani d . 1 1
Cl Cl2 0.80710(3) 0.06618(3) 0.475761(15) 0.02900(8) Uani d . 1 1
O O1 -0.24763(9) -0.16354(12) -0.10548(5) 0.03547(19) Uani d . 1 1
O O2 -0.00427(9) 0.14039(10) 0.13842(4) 0.02759(16) Uani d . 1 1
O O3 0.77697(8) -0.06244(10) 0.62203(4) 0.02892(16) Uani d . 1 1
O O4 0.48019(8) 0.14740(9) 0.35802(4) 0.02517(15) Uani d . 1 1
O O5 0.23199(8) 0.29476(9) 0.25294(4) 0.02459(14) Uani d . 1 1
N N1 0.11471(9) 0.53820(10) 0.20403(5) 0.02419(16) Uani d . 1 1
C C1 -0.13645(10) -0.08690(11) -0.05607(5) 0.02177(17) Uani d . 1 1
C C2 -0.13551(10) -0.00962(12) 0.01693(6) 0.02176(17) Uani d . 1 1
C C3 -0.00826(10) 0.07172(11) 0.07132(5) 0.02066(17) Uani d . 1 1
C C4 0.65172(10) -0.03715(11) 0.56359(5) 0.01989(16) Uani d . 1 1
C C5 0.63718(10) 0.03365(11) 0.48650(6) 0.01996(16) Uani d . 1 1
C C6 0.49578(10) 0.07663(11) 0.42678(5) 0.01946(16) Uani d . 1 1
C C7 0.24018(10) 0.45058(11) 0.24947(5) 0.01901(16) Uani d . 1 1
C C8 0.39309(10) 0.53859(12) 0.29494(6) 0.02279(17) Uani d . 1 1
H H8A 0.4586 0.5255 0.2646 0.027 Uiso calc R 1 1
H H8B 0.4493 0.4855 0.3490 0.027 Uiso calc R 1 1
C C9 0.37450(12) 0.72260(12) 0.30730(6) 0.0292(2) Uani d . 1 1
H H9A 0.4780 0.7781 0.3277 0.035 Uiso calc R 1 1
H H9B 0.3318 0.7378 0.3483 0.035 Uiso calc R 1 1
C C10 0.26314(11) 0.79935(12) 0.22612(6) 0.02631(19) Uani d . 1 1
H H10A 0.2539 0.9200 0.2331 0.032 Uiso calc R 1 1
H H10B 0.3055 0.7830 0.1851 0.032 Uiso calc R 1 1
C C11 0.10335(11) 0.71930(12) 0.19677(7) 0.0285(2) Uani d . 1 1
H H11A 0.0490 0.7620 0.2292 0.034 Uiso calc R 1 1
H H11B 0.0398 0.7497 0.1390 0.034 Uiso calc R 1 1
H H1 0.0264(19) 0.486(2) 0.1784(10) 0.045(4) Uiso d . 1 1
H H2 0.088(2) 0.189(2) 0.1716(11) 0.053(5) Uiso d . 1 1
H H4 0.391(2) 0.186(2) 0.3278(11) 0.046(4) Uiso d . 1 1

loop_
_atom_site_aniso_label
_atom_site_aniso_U_11
_atom_site_aniso_U_22
_atom_site_aniso_U_33
_atom_site_aniso_U_12
_atom_site_aniso_U_13
_atom_site_aniso_U_23
Cl1 0.02054(13) 0.05097(18) 0.03451(14) -0.00548(9) 0.01415(10) -0.00441(11)
Cl2 0.01766(12) 0.03618(14) 0.03463(14) -0.00054(8) 0.01251(10) 0.00429(9)
O1 0.0231(3) 0.0473(5) 0.0324(4) -0.0127(3) 0.0083(3) -0.0133(3)
O2 0.0240(3) 0.0343(4) 0.0231(3) -0.0020(3) 0.0087(3) -0.0063(3)
O3 0.0164(3) 0.0365(4) 0.0276(3) 0.0018(3) 0.0033(3) 0.0079(3)
O4 0.0210(3) 0.0300(3) 0.0232(3) 0.0028(3) 0.0081(3) 0.0068(3)
O5 0.0250(3) 0.0202(3) 0.0219(3) -0.0004(2) 0.0035(3) 0.0009(2)
N1 0.0155(3) 0.0235(4) 0.0280(4) -0.0005(3) 0.0039(3) 0.0044(3)
C1 0.0172(4) 0.0234(4) 0.0213(4) -0.0012(3) 0.0049(3) 0.0004(3)
C2 0.0153(4) 0.0261(4) 0.0229(4) -0.0004(3) 0.0071(3) 0.0014(3)
C3 0.0186(4) 0.0215(4) 0.0197(4) 0.0010(3) 0.0060(3) 0.0012(3)
C4 0.0154(4) 0.0187(4) 0.0231(4) 0.0006(3) 0.0057(3) 0.0001(3)
C5 0.0143(4) 0.0213(4) 0.0237(4) -0.0005(3) 0.0075(3) 0.0003(3)
C6 0.0174(4) 0.0186(4) 0.0213(4) 0.0003(3) 0.0072(3) -0.0004(3)
C7 0.0178(4) 0.0215(4) 0.0169(4) 0.0006(3) 0.0067(3) 0.0005(3)
C8 0.0159(4) 0.0213(4) 0.0268(4) 0.0011(3) 0.0049(3) -0.0005(3)
C9 0.0246(4) 0.0213(4) 0.0321(5) 0.0010(3) 0.0030(4) -0.0036(4)
C10 0.0232(4) 0.0208(4) 0.0328(5) 0.0003(3) 0.0098(4) 0.0029(3)
C11 0.0200(4) 0.0238(4) 0.0376(5) 0.0045(3) 0.0084(4) 0.0081(4)

loop_
_atom_type_symbol
_atom_type_description
_atom_type_scat_dispersion_real
_atom_type_scat_dispersion_imag
_atom_type_scat_source
C C 0.0033 0.0016 'International Tables Vol C Tables 4.2.6.8 and 6.1.1.4'
H H 0.0000 0.0000 'International Tables Vol C Tables 4.2.6.8 and 6.1.1.4'
O O 0.0106 0.0060 'International Tables Vol C Tables 4.2.6.8 and 6.1.1.4'
N N 0.0061 0.0033 'International Tables Vol C Tables 4.2.6.8 and 6.1.1.4'
Cl Cl 0.1484 0.1585 'International Tables Vol C Tables 4.2.6.8 and 6.1.1.4'

loop_
_geom_angle_atom_site_label_1
_geom_angle_atom_site_label_2
_geom_angle_atom_site_label_3
_geom_angle_site_symmetry_3
_geom_angle
C3 O2 H2 . 115.6(12)
C6 O4 H4 . 116.8(12)
C7 N1 C11 . 126.92(8)
C7 N1 H1 . 118.0(12)
C11 N1 H1 . 114.8(12)
O1 C1 C2 . 123.76(9)
O1 C1 C3 3 117.95(9)
C2 C1 C3 3 118.29(7)
C3 C2 C1 . 121.97(8)
C3 C2 Cl1 . 120.79(7)
C1 C2 Cl1 . 117.23(7)
O2 C3 C2 . 122.88(8)
O2 C3 C1 3 117.39(8)
C2 C3 C1 3 119.73(8)
O3 C4 C5 . 123.89(8)
O3 C4 C6 3_656 117.57(8)
C5 C4 C6 3_656 118.51(7)
C6 C5 C4 . 121.62(8)
C6 C5 Cl2 . 121.21(7)
C4 C5 Cl2 . 117.14(6)
O4 C6 C5 . 122.75(8)
O4 C6 C4 3_656 117.55(7)
C5 C6 C4 3_656 119.65(8)
O5 C7 N1 . 120.43(8)
O5 C7 C8 . 120.60(8)
N1 C7 C8 . 118.95(8)
C7 C8 C9 . 113.54(8)
C7 C8 H8A . 108.9
C9 C8 H8A . 108.9
C7 C8 H8B . 108.9
C9 C8 H8B . 108.9
H8A C8 H8B . 107.7
C8 C9 C10 . 109.19(8)
C8 C9 H9A . 109.8
C10 C9 H9A . 109.8
C8 C9 H9B . 109.8
C10 C9 H9B . 109.8
H9A C9 H9B . 108.3
C11 C10 C9 . 109.80(8)
C11 C10 H10A . 109.7
C9 C10 H10A . 109.7
C11 C10 H10B . 109.7
C9 C10 H10B . 109.7
H10A C10 H10B . 108.2
N1 C11 C10 . 111.75(8)
N1 C11 H11A . 109.3
C10 C11 H11A . 109.3
N1 C11 H11B . 109.3
C10 C11 H11B . 109.3
H11A C11 H11B . 107.9

loop_
_geom_bond_atom_site_label_1
_geom_bond_atom_site_label_2
_geom_bond_site_symmetry_2
_geom_bond_distance
Cl1 C2 . 1.7124(9)
Cl2 C5 . 1.7111(9)
O1 C1 . 1.2174(11)
O2 C3 . 1.3211(11)
O2 H2 . 0.913(19)
O3 C4 . 1.2209(11)
O4 C6 . 1.3197(11)
O4 H4 . 0.845(18)
O5 C7 . 1.2629(11)
N1 C7 . 1.3211(11)
N1 C11 . 1.4671(13)
N1 H1 . 0.870(17)
C1 C2 . 1.4578(13)
C1 C3 3 1.5051(12)
C2 C3 . 1.3537(12)
C4 C5 . 1.4596(13)
C4 C6 3_656 1.5047(12)
C5 C6 . 1.3556(12)
C7 C8 . 1.4987(12)
C8 C9 . 1.5226(13)
C8 H8A . 0.9900
C8 H8B . 0.9900
C9 C10 . 1.5273(14)
C9 H9A . 0.9900
C9 H9B . 0.9900
C10 C11 . 1.5106(13)
C10 H10A . 0.9900
C10 H10B . 0.9900
C11 H11A . 0.9900
C11 H11B . 0.9900

loop_
_geom_hbond_atom_site_label_D
_geom_hbond_atom_site_label_H
_geom_hbond_atom_site_label_A
_geom_hbond_site_symmetry_A
_geom_hbond_distance_DH
_geom_hbond_distance_HA
_geom_hbond_distance_DA
_geom_hbond_angle_DHA
N1 H1 O3 4_454 0.869(18) 2.213(19) 2.8871(12) 134.2(14)
O2 H2 O5 . 0.909(19) 1.743(18) 2.6223(11) 162.1(18)
O4 H4 O5 . 0.843(19) 1.767(18) 2.5909(10) 165.1(19)

loop_
_geom_torsion_atom_site_label_1
_geom_torsion_atom_site_label_2
_geom_torsion_atom_site_label_3
_geom_torsion_atom_site_label_4
_geom_torsion_site_symmetry_1
_geom_torsion_site_symmetry_4
_geom_torsion
O1 C1 C2 C3 . . 178.61(10)
C3 C1 C2 C3 3 . -1.23(14)
O1 C1 C2 Cl1 . . -1.33(13)
C3 C1 C2 Cl1 3 . 178.83(7)
C1 C2 C3 O2 . . -178.95(9)
Cl1 C2 C3 O2 . . 0.99(13)
C1 C2 C3 C1 . 3 1.25(15)
Cl1 C2 C3 C1 . 3 -178.82(7)
O3 C4 C5 C6 . . -172.46(9)
C6 C4 C5 C6 3_656 . 5.47(14)
O3 C4 C5 Cl2 . . 5.60(13)
C6 C4 C5 Cl2 3_656 . -176.48(6)
C4 C5 C6 O4 . . 176.99(8)
Cl2 C5 C6 O4 . . -0.99(13)
C4 C5 C6 C4 . 3_656 -5.53(14)
Cl2 C5 C6 C4 . 3_656 176.49(6)
C11 N1 C7 O5 . . 176.79(10)
C11 N1 C7 C8 . . -4.85(14)
O5 C7 C8 C9 . . -161.19(9)
N1 C7 C8 C9 . . 20.45(12)
C7 C8 C9 C10 . . -48.49(12)
C8 C9 C10 C11 . . 61.75(11)
C7 N1 C11 C10 . . 18.13(15)
C9 C10 C11 N1 . . -45.75(12)
